data_4344343
loop_
_publ_author_name
'Rueegg, M.'
'Rieder, K.'
'Ludi, A.'

_publ_section_title
;
 The crystal structure of manganese(II) hexacyanoruthenate(II)
 octahydrate, Mn2 (Ru (C N)6) (H2 O)8
;
_journal_name_full 'Inorganic Chemistry'
_journal_page_first 1775
_journal_page_last 1777
_journal_volume 10
_journal_year 1971
_chemical_formula_sum 'C6 H16 Mn2 N6 O8 Ru'
_chemical_name_systematic 'Mn2 (Ru (C N)6) (H2 O)8'
_space_group_IT_number 14
_symmetry_space_group_name_Hall '-P 2yn'
_symmetry_space_group_name_H-M 'P 1 21/n 1'
_cell_angle_alpha 90
_cell_angle_beta 98.8
_cell_angle_gamma 90
_cell_formula_units_Z 2
_cell_length_a 9.488
_cell_length_b 12.494
_cell_length_c 7.606
_cell_volume 891.025
_citation_journal_id_ASTM INOCAJ
_cod_data_source_file Rueegg_INOCAJ_1971_1160.cif
_cod_data_source_block C6H16Mn2N6O8Ru1
_cod_original_cell_volume 891.0248
_cod_original_sg_symbol_Hall '-P 2ybc (x-z,y,z)'
_cod_original_formula_sum 'C6 H16 Mn2 N6 O8 Ru1'
_cod_database_code 4344343

loop_
_symmetry_equiv_pos_as_xyz
x,y,z
-x+1/2,y+1/2,-z+1/2
-x,-y,-z
x-1/2,-y-1/2,z-1/2

loop_
_atom_site_label
_atom_site_type_symbol
_atom_site_fract_x
_atom_site_fract_y
_atom_site_fract_z
_atom_site_occupancy
_atom_site_U_iso_or_equiv
C1 C+2 0.5812 0.3512 0.4794 1 0.0
N2 N-3 0.7147 0.5857 0.2494 1 0.0
O3 O-2 0.2408 0.2293 0.3992 1 0.0
Ru1 Ru+2 0 0 0 1 0.0
N3 N-3 0.2638 0.445 0.169 1 0.0
C2 C+2 0.6337 0.5556 0.3382 1 0.0
N1 N-3 0.6215 0.2639 0.4639 1 0.0
O2 O-2 0.4271 0.0845 0.5811 1 0.0
Mn1 Mn+2 0.6276 0.0947 0.4226 1 0.0
C3 C+2 0.3523 0.4661 0.2848 1 0.0
O4 O-2 0.9579 0.2948 0.39 1 0.0
O1 O-2 0.4535 0.0919 0.1952 1 0.0
